data_2206489
loop_
_publ_author_name
'Muhammad Sajid'
'M. Iqbal Choudhary'
Atta-ur-Rahman
'Masood Parvez'
'Ietidal Eltahir Mohamed'
'Shazia Anjum'

_publ_section_title
;
 Absolute configuration of (<i>R</i>)-synephrine hydrochloride
;
_journal_coeditor_code LH6469
_journal_issue 8
_journal_name_full 'Acta Crystallographica Section E'
_journal_page_first o2534
_journal_page_last o2536
_journal_paper_doi 10.1107/S160053680502180X
_journal_volume 61
_journal_year 2005
_chemical_formula_iupac 'C9 H14 N O2 + , Cl -'
_chemical_formula_moiety 'C9 H14 N O2 + , Cl -'
_chemical_formula_sum 'C9 H14 Cl N O2'
_chemical_formula_weight 203.66
_chemical_melting_point 508
_chemical_name_common 'Synepherine hydrochloride'
_chemical_name_systematic
;
2-hydroxy-2-(4-hydroxyphenyl)-N-methylethanaminium chloride
;
_space_group_IT_number 19
_symmetry_cell_setting orthorhombic
_symmetry_space_group_name_Hall 'P 2ac 2ab'
_symmetry_space_group_name_H-M 'P 21 21 21'
_atom_sites_solution_hydrogens geom
_atom_sites_solution_primary direct
_atom_sites_solution_secondary difmap
_cell_angle_alpha 90.00
_cell_angle_beta 90.00
_cell_angle_gamma 90.00
_cell_formula_units_Z 4
_cell_length_a 6.7480(13)
_cell_length_b 6.9559(13)
_cell_length_c 23.450(4)
_cell_measurement_reflns_used 6750
_cell_measurement_temperature 293(2)
_cell_measurement_theta_max 25.0
_cell_measurement_theta_min 1.7
_cell_volume 1100.7(4)
_computing_cell_refinement 'SAINT (Siemens, 1996)'
_computing_data_collection 'SMART (Siemens, 1996)'
_computing_data_reduction SAINT
_computing_molecular_graphics SHELXTL
_computing_publication_material
;
SHELXTL, PARST95 (Nardelli, 1995) and PLATON (Spek, 2003)
;
_computing_structure_refinement SHELXTL
_computing_structure_solution 'SHELXTL (Sheldrick, 1997)'
_diffrn_ambient_temperature 293(2)
_diffrn_detector_area_resol_mean 8.33
_diffrn_measured_fraction_theta_full 0.995
_diffrn_measured_fraction_theta_max 0.995
_diffrn_measurement_device_type 'Siemens SMART CCD area-detector'
_diffrn_measurement_method \w
_diffrn_radiation_monochromator graphite
_diffrn_radiation_source 'fine-focus sealed tube'
_diffrn_radiation_type MoK\a
_diffrn_radiation_wavelength 0.71073
_diffrn_reflns_av_R_equivalents 0.058
_diffrn_reflns_av_sigmaI/netI 0.074
_diffrn_reflns_limit_h_max 7
_diffrn_reflns_limit_h_min -8
_diffrn_reflns_limit_k_max 8
_diffrn_reflns_limit_k_min -8
_diffrn_reflns_limit_l_max 25
_diffrn_reflns_limit_l_min -27
_diffrn_reflns_number 5679
_diffrn_reflns_theta_full 25.0
_diffrn_reflns_theta_max 25.0
_diffrn_reflns_theta_min 1.7
_diffrn_standards_decay_% 0
_diffrn_standards_interval_count 0
_diffrn_standards_number 0
_exptl_absorpt_coefficient_mu 0.318
_exptl_absorpt_correction_T_max 0.984
_exptl_absorpt_correction_T_min 0.837
_exptl_absorpt_correction_type multi-scan
_exptl_absorpt_process_details '(SADABS; Sheldrick, 1996)'
_exptl_crystal_colour colourless
_exptl_crystal_density_diffrn 1.229
_exptl_crystal_density_method 'not measured'
_exptl_crystal_description needle
_exptl_crystal_F_000 432
_exptl_crystal_size_max 0.58
_exptl_crystal_size_mid 0.06
_exptl_crystal_size_min 0.05
_refine_diff_density_max 0.30
_refine_diff_density_min -0.16
_refine_ls_abs_structure_details 'Flack (1983), with 764 Friedel pairs'
_refine_ls_abs_structure_Flack 0.07(14)
_refine_ls_extinction_method none
_refine_ls_goodness_of_fit_ref 1.02
_refine_ls_hydrogen_treatment constr
_refine_ls_matrix_type full
_refine_ls_number_parameters 120
_refine_ls_number_reflns 1928
_refine_ls_number_restraints 0
_refine_ls_restrained_S_all 1.02
_refine_ls_R_factor_all 0.097
_refine_ls_R_factor_gt 0.067
_refine_ls_shift/su_max 0.000
_refine_ls_shift/su_mean 0.000
_refine_ls_structure_factor_coef Fsqd
_refine_ls_weighting_details 'calc w = 1/[\s^2^(Fo^2^)+(0.0489P)^2^+0.1384P] where P = (Fo^2^+2Fc^2^)/3'
_refine_ls_weighting_scheme calc
_refine_ls_wR_factor_gt 0.109
_refine_ls_wR_factor_ref 0.120
_reflns_number_gt 1400
_reflns_number_total 1928
_reflns_threshold_expression I>2\s(I)
_cod_data_source_file lh6469.cif
_cod_data_source_block I
_cod_depositor_comments
;
The following automatic conversions were performed:
'_symmetry_cell_setting' value 'Orthorhombic' changed to 'orthorhombic'
according to '/home/saulius/struct/CIF-dictionaries/cif_core.dic'
dictionary named 'cif_core.dic' version 2.4.1 from
2010-06-29.

'_geom_hbond_publ_flag' value 'YES' changed to 'yes'
according to '/home/saulius/struct/CIF-dictionaries/cif_core.dic'
dictionary named 'cif_core.dic' version 2.4.1 from 2010-06-29 (6 times).

Automatic conversion script
Id: cif_fix_enum 1527 2010-12-29 10:47:43Z saulius 

The following automatic conversions were performed:

'_symmetry_cell_setting' value 'Orthorhombic' changed to
'orthorhombic' according to
/home/saulius/struct/CIF-dictionaries/cif_core.dic dictionary named
'cif_core.dic' version 2.4.1 from
2010-06-29.

'_geom_hbond_publ_flag' value 'YES' changed to 'yes'
according to /home/saulius/struct/CIF-dictionaries/cif_core.dic
dictionary named 'cif_core.dic' version 2.4.1 from 2010-06-29 (6
times).

Automatic conversion script
Id: cif_fix_values 1715 2011-07-08 13:25:40Z adriana 
;
_cod_database_code 2206489
_cod_database_fobs_code 2206489

loop_
_symmetry_equiv_pos_as_xyz
'x, y, z'
'-x+1/2, -y, z+1/2'
'-x, y+1/2, -z+1/2'
'x+1/2, -y+1/2, -z'

loop_
_atom_site_label
_atom_site_fract_x
_atom_site_fract_y
_atom_site_fract_z
_atom_site_U_iso_or_equiv
_atom_site_adp_type
_atom_site_calc_flag
_atom_site_refinement_flags
_atom_site_occupancy
_atom_site_type_symbol
Cl1 0.78718(16) 0.32462(17) 0.19117(4) 0.0591(3) Uani d . 1 Cl
O1 0.5151(5) -0.0313(5) -0.09781(10) 0.0681(10) Uani d . 1 O
H1 0.4391 0.0161 -0.1212 0.102 Uiso calc R 1 H
O2 0.2186(6) -0.1709(4) 0.15505(11) 0.0821(10) Uani d . 1 O
H2 0.1708 -0.2588 0.1362 0.123 Uiso calc R 1 H
N1 0.2029(5) 0.1634(5) 0.21902(11) 0.0490(8) Uani d . 1 N
H1A 0.0727 0.1882 0.2151 0.059 Uiso calc R 1 H
H1B 0.2145 0.0468 0.2354 0.059 Uiso calc R 1 H
C1 0.2819(7) -0.0010(5) 0.06575(14) 0.0454(10) Uani d . 1 C
C2 0.1726(7) 0.0639(5) 0.02017(16) 0.0516(11) Uani d . 1 C
H2A 0.0463 0.1133 0.0263 0.062 Uiso calc R 1 H
C3 0.2482(6) 0.0565(5) -0.03480(15) 0.0524(12) Uani d . 1 C
H3 0.1733 0.1018 -0.0653 0.063 Uiso calc R 1 H
C4 0.4334(7) -0.0176(5) -0.04412(16) 0.0483(11) Uani d . 1 C
C5 0.5448(7) -0.0821(6) 0.00103(15) 0.0548(12) Uani d . 1 C
H5 0.6708 -0.1323 -0.0051 0.066 Uiso calc R 1 H
C6 0.4680(7) -0.0719(6) 0.05558(15) 0.0551(12) Uani d . 1 C
H6 0.5444 -0.1142 0.0861 0.066 Uiso calc R 1 H
C7 0.1959(8) 0.0035(6) 0.12537(14) 0.0537(11) Uani d . 1 C
H7 0.0541 0.0329 0.1226 0.064 Uiso calc R 1 H
C8 0.2936(6) 0.1550(6) 0.16122(14) 0.0496(9) Uani d . 1 C
H8A 0.4338 0.1268 0.1647 0.060 Uiso calc R 1 H
H8B 0.2800 0.2791 0.1428 0.060 Uiso calc R 1 H
C9 0.2892(7) 0.3078(7) 0.25780(17) 0.0741(13) Uani d . 1 C
H9A 0.2224 0.3027 0.2939 0.111 Uiso calc R 1 H
H9B 0.2738 0.4336 0.2415 0.111 Uiso calc R 1 H
H9C 0.4275 0.2812 0.2632 0.111 Uiso calc R 1 H

loop_
_atom_site_aniso_label
_atom_site_aniso_U_11
_atom_site_aniso_U_22
_atom_site_aniso_U_33
_atom_site_aniso_U_12
_atom_site_aniso_U_13
_atom_site_aniso_U_23
Cl1 0.0493(7) 0.0812(7) 0.0467(5) -0.0056(6) -0.0023(5) 0.0021(5)
O1 0.086(3) 0.071(2) 0.0471(15) 0.0258(19) 0.0146(17) 0.0043(16)
O2 0.141(3) 0.0581(18) 0.0472(15) -0.025(2) 0.0002(18) -0.0062(15)
N1 0.0446(19) 0.0547(18) 0.0477(16) -0.001(2) -0.0013(15) -0.0103(15)
C1 0.051(3) 0.041(2) 0.045(2) -0.002(2) 0.000(2) -0.0090(18)
C2 0.049(3) 0.046(2) 0.059(2) 0.006(2) 0.002(2) -0.004(2)
C3 0.068(4) 0.045(2) 0.044(2) 0.012(2) -0.003(2) 0.0048(18)
C4 0.065(3) 0.037(2) 0.043(2) 0.007(2) 0.006(2) -0.0017(19)
C5 0.056(3) 0.049(3) 0.059(3) 0.011(2) 0.002(2) -0.002(2)
C6 0.067(4) 0.055(3) 0.043(2) 0.005(3) -0.009(2) -0.005(2)
C7 0.066(3) 0.052(2) 0.043(2) -0.010(3) -0.003(2) -0.004(2)
C8 0.047(2) 0.053(2) 0.049(2) -0.003(2) 0.0045(19) -0.0105(19)
C9 0.072(3) 0.081(3) 0.070(3) -0.018(3) 0.006(2) -0.041(2)

loop_
_atom_type_symbol
_atom_type_description
_atom_type_scat_dispersion_real
_atom_type_scat_dispersion_imag
_atom_type_scat_source
C C 0.0033 0.0016 'International Tables Vol C Tables 4.2.6.8 and 6.1.1.4'
H H 0.0000 0.0000 'International Tables Vol C Tables 4.2.6.8 and 6.1.1.4'
O O 0.0106 0.0060 'International Tables Vol C Tables 4.2.6.8 and 6.1.1.4'
N N 0.0061 0.0033 'International Tables Vol C Tables 4.2.6.8 and 6.1.1.4'
Cl Cl 0.1484 0.1585 'International Tables Vol C Tables 4.2.6.8 and 6.1.1.4'

loop_
_geom_angle_atom_site_label_1
_geom_angle_atom_site_label_2
_geom_angle_atom_site_label_3
_geom_angle
C4 O1 H1 109.5
C7 O2 H2 109.5
C9 N1 C8 115.2(3)
C9 N1 H1A 108.5
C8 N1 H1A 108.5
C9 N1 H1B 108.5
C8 N1 H1B 108.5
H1A N1 H1B 107.5
C6 C1 C2 118.3(4)
C6 C1 C7 121.3(4)
C2 C1 C7 120.3(4)
C1 C2 C3 120.8(4)
C1 C2 H2A 119.6
C3 C2 H2A 119.6
C4 C3 C2 119.9(4)
C4 C3 H3 120.1
C2 C3 H3 120.1
C3 C4 C5 120.0(4)
C3 C4 O1 122.5(4)
C5 C4 O1 117.6(4)
C4 C5 C6 119.4(4)
C4 C5 H5 120.3
C6 C5 H5 120.3
C1 C6 C5 121.6(4)
C1 C6 H6 119.2
C5 C6 H6 119.2
O2 C7 C8 106.3(3)
O2 C7 C1 113.4(3)
C8 C7 C1 111.3(4)
O2 C7 H7 108.6
C8 C7 H7 108.6
C1 C7 H7 108.6
N1 C8 C7 110.9(3)
N1 C8 H8A 109.5
C7 C8 H8A 109.5
N1 C8 H8B 109.5
C7 C8 H8B 109.5
H8A C8 H8B 108.0
N1 C9 H9A 109.5
N1 C9 H9B 109.5
H9A C9 H9B 109.5
N1 C9 H9C 109.5
H9A C9 H9C 109.5
H9B C9 H9C 109.5

loop_
_geom_bond_atom_site_label_1
_geom_bond_atom_site_label_2
_geom_bond_distance
O1 C4 1.378(4)
O1 H1 0.8200
O2 C7 1.407(5)
O2 H2 0.8200
N1 C9 1.475(5)
N1 C8 1.488(4)
N1 H1A 0.9000
N1 H1B 0.9000
C1 C6 1.370(6)
C1 C2 1.375(5)
C1 C7 1.514(5)
C2 C3 1.387(5)
C2 H2A 0.9300
C3 C4 1.369(5)
C3 H3 0.9300
C4 C5 1.374(5)
C5 C6 1.382(5)
C5 H5 0.9300
C6 H6 0.9300
C7 C8 1.501(5)
C7 H7 0.9800
C8 H8A 0.9700
C8 H8B 0.9700
C9 H9A 0.9600
C9 H9B 0.9600
C9 H9C 0.9600

loop_
_geom_hbond_atom_site_label_D
_geom_hbond_atom_site_label_H
_geom_hbond_atom_site_label_A
_geom_hbond_site_symmetry_A
_geom_hbond_distance_DH
_geom_hbond_distance_HA
_geom_hbond_distance_DA
_geom_hbond_angle_DHA
_geom_hbond_publ_flag
O1 H1 Cl1 4_455 0.82 2.23 3.037(3) 168 yes
N1 H1A Cl1 1_455 0.90 2.22 3.091(4) 163 yes
N1 H1B O2 1_555 0.90 2.42 2.769(4) 103 yes
N1 H1B Cl1 3_645 0.90 2.31 3.161(3) 157 yes
O2 H2 O1 4_445 0.82 2.01 2.825(5) 171 yes
C8 H8A Cl1 . 0.97 2.82 3.603(4) 138 yes

loop_
_geom_torsion_atom_site_label_1
_geom_torsion_atom_site_label_2
_geom_torsion_atom_site_label_3
_geom_torsion_atom_site_label_4
_geom_torsion
C6 C1 C2 C3 0.4(6)
C7 C1 C2 C3 -178.5(4)
C1 C2 C3 C4 0.5(6)
C2 C3 C4 C5 -0.8(6)
C2 C3 C4 O1 179.0(4)
C3 C4 C5 C6 0.2(6)
O1 C4 C5 C6 -179.7(4)
C2 C1 C6 C5 -1.1(6)
C7 C1 C6 C5 177.9(4)
C4 C5 C6 C1 0.8(6)
C6 C1 C7 O2 -47.4(5)
C2 C1 C7 O2 131.5(4)
C6 C1 C7 C8 72.4(5)
C2 C1 C7 C8 -108.7(5)
C9 N1 C8 C7 179.8(4)
O2 C7 C8 N1 -58.2(5)
C1 C7 C8 N1 177.9(3)

loop_
_cod_related_entry_id
_cod_related_entry_database
_cod_related_entry_code
1 ChemSpider 21180462
